data_7042251
loop_
_publ_author_name
'Zijlstra, Harmen S.'
'Pahl, J\"urgen'
'Penafiel, Johanne'
'Harder, Sjoerd'

_publ_section_title
;
 &quot;Masked&quot; Lewis-acidity of an aluminum \a-phosphinoamide
 complex.
;
_journal_issue 11
_journal_name_full 'Dalton transactions (Cambridge, England : 2003)'
_journal_page_first 3601
_journal_page_last 3610
_journal_paper_doi 10.1039/c7dt00318h
_journal_volume 46
_journal_year 2017
_chemical_formula_moiety 'C32 H45 Al N P, C6 H6'
_chemical_formula_sum 'C38 H51 Al N P'
_chemical_formula_weight 579.74
_space_group_crystal_system orthorhombic
_space_group_IT_number 29
_space_group_name_Hall 'P 2c -2ac'
_space_group_name_H-M_alt 'P c a 21'
_symmetry_space_group_name_Hall 'P 2c -2ac'
_symmetry_space_group_name_H-M 'P c a 21'
_atom_sites_solution_hydrogens geom
_audit_creation_date 2017-01-18
_audit_creation_method
;
Olex2 1.2
(compiled 2017.01.04 svn.r3372 for OlexSys, GUI svn.r5292)
;
_audit_update_record
;
2017-01-19 deposited with the CCDC.
2017-02-14 downloaded from the CCDC.
;
_cell_angle_alpha 90
_cell_angle_beta 90
_cell_angle_gamma 90
_cell_formula_units_Z 4
_cell_length_a 9.2920(8)
_cell_length_b 17.6330(13)
_cell_length_c 20.6320(10)
_cell_measurement_reflns_used 1049
_cell_measurement_temperature 150
_cell_measurement_theta_max 24.832
_cell_measurement_theta_min 3.219
_cell_volume 3380.5(4)
_computing_molecular_graphics 'Olex2 (Dolomanov et al., 2009)'
_computing_publication_material 'Olex2 (Dolomanov et al., 2009)'
_computing_structure_refinement 'ShelXL (Sheldrick, 2015)'
_diffrn_ambient_temperature 150
_diffrn_measured_fraction_theta_full 0.998
_diffrn_measured_fraction_theta_max 0.998
_diffrn_measurement_device_type 'Bruker Kappa Nonius'
_diffrn_radiation_type MoK\a
_diffrn_radiation_wavelength 0.71073
_diffrn_reflns_av_R_equivalents 0.0441
_diffrn_reflns_av_unetI/netI 0.0377
_diffrn_reflns_Laue_measured_fraction_full 0.998
_diffrn_reflns_Laue_measured_fraction_max 0.998
_diffrn_reflns_limit_h_max 12
_diffrn_reflns_limit_h_min -12
_diffrn_reflns_limit_k_max 22
_diffrn_reflns_limit_k_min -22
_diffrn_reflns_limit_l_max 26
_diffrn_reflns_limit_l_min -26
_diffrn_reflns_number 43346
_diffrn_reflns_point_group_measured_fraction_full 0.987
_diffrn_reflns_point_group_measured_fraction_max 0.978
_diffrn_reflns_theta_full 25.242
_diffrn_reflns_theta_max 27.499
_diffrn_reflns_theta_min 3.039
_exptl_absorpt_coefficient_mu 0.133
_exptl_absorpt_correction_T_max 0.7456
_exptl_absorpt_correction_T_min 0.6584
_exptl_absorpt_correction_type multi-scan
_exptl_absorpt_process_details
;
SADABS-2008/1 (Bruker,2008) was used for absorption correction.
wR2(int) was 0.1036 before and 0.0616 after correction.
The Ratio of minimum to maximum transmission is 0.8830.
The \l/2 correction factor is 0.0015.
;
_exptl_crystal_colour 'clear light colourless'
_exptl_crystal_colour_lustre clear
_exptl_crystal_colour_modifier light
_exptl_crystal_colour_primary colourless
_exptl_crystal_density_diffrn 1.139
_exptl_crystal_description block
_exptl_crystal_F_000 1256
_exptl_crystal_size_max 0.4
_exptl_crystal_size_mid 0.3
_exptl_crystal_size_min 0.2
_refine_diff_density_max 0.431
_refine_diff_density_min -0.304
_refine_diff_density_rms 0.074
_refine_ls_abs_structure_details
;
 Flack x determined using 2758 quotients [(I+)-(I-)]/[(I+)+(I-)]
 (Parsons, Flack and Wagner, Acta Cryst. B69 (2013) 249-259).
;
_refine_ls_abs_structure_Flack 0.00(3)
_refine_ls_extinction_method none
_refine_ls_goodness_of_fit_ref 1.119
_refine_ls_hydrogen_treatment constr
_refine_ls_matrix_type full
_refine_ls_number_parameters 377
_refine_ls_number_reflns 7598
_refine_ls_number_restraints 1
_refine_ls_restrained_S_all 1.119
_refine_ls_R_factor_all 0.0542
_refine_ls_R_factor_gt 0.0410
_refine_ls_shift/su_max 0.000
_refine_ls_shift/su_mean 0.000
_refine_ls_structure_factor_coef Fsqd
_refine_ls_weighting_details 'w=1/[\s^2^(Fo^2^)+(0.0528P)^2^+0.9140P] where P=(Fo^2^+2Fc^2^)/3'
_refine_ls_weighting_scheme calc
_refine_ls_wR_factor_gt 0.0973
_refine_ls_wR_factor_ref 0.1043
_reflns_Friedel_coverage 0.904
_reflns_Friedel_fraction_full 0.974
_reflns_Friedel_fraction_max 0.957
_reflns_number_gt 6601
_reflns_number_total 7598
_reflns_threshold_expression 'I > 2\s(I)'
_cod_data_source_file c7dt00318h2.cif
_cod_data_source_block hz1429
_cod_depositor_comments 'Adding full bibliography for 7042248--7042253.cif.'
_cod_database_code 7042251
_shelx_shelxl_version_number 2014/7
_shelx_space_group_comment
;
The symmetry employed for this shelxl refinement is uniquely defined
by the following loop, which should always be used as a source of
symmetry information in preference to the above space-group names.
They are only intended as comments.
;
_shelx_estimated_absorpt_t_max 0.974
_shelx_estimated_absorpt_t_min 0.949
_olex2_refinement_description
;
1. Fixed Uiso
 At 1.2 times of:
  All C(H) groups, All C(H,H) groups
 At 1.5 times of:
  All C(H,H,H) groups
2.a Ternary CH refined with riding coordinates:
 C7(H7), C10(H10), C28(H28)
2.b Secondary CH2 refined with riding coordinates:
 C27(H27A,H27B), C29(H29A,H29B), C30(H30A,H30B), C31(H31A,H31B)
2.c Me refined as rotating group:
 C8(H8A,H8B,H8C), C9(H9A,H9B,H9C), C11(H11A,H11B,H11C), C12(H12A,H12B,H12C),
 C25(H25A,H25B,H25C), C26(H26A,H26B,H26C), C32(H32A,H32B,H32C)
2.d Aromatic/amide H refined with riding coordinates:
 C3(H3), C4(H4), C5(H5), C14(H14), C15(H15), C16(H16), C17(H17), C18(H18),
 C20(H20), C21(H21), C22(H22), C23(H23), C24(H24), C33(H33), C34(H34), C35(H35),
  C36(H36), C37(H37), C38(H38)
;
_olex2_submission_special_instructions 'No special instructions were received'

loop_
_space_group_symop_operation_xyz
'x, y, z'
'-x, -y, z+1/2'
'-x+1/2, y, z+1/2'
'x+1/2, -y, z'

loop_
_atom_site_label
_atom_site_type_symbol
_atom_site_fract_x
_atom_site_fract_y
_atom_site_fract_z
_atom_site_U_iso_or_equiv
_atom_site_adp_type
_atom_site_occupancy
_atom_site_site_symmetry_order
_atom_site_calc_flag
_atom_site_refinement_flags_posn
P1 P 0.12817(7) 0.72697(4) 0.80494(3) 0.01419(15) Uani 1 1 d .
Al1 Al 0.42242(10) 0.66672(5) 0.78115(4) 0.0192(2) Uani 1 1 d .
N1 N 0.2852(3) 0.71938(13) 0.83865(11) 0.0155(5) Uani 1 1 d .
C1 C 0.3218(3) 0.74560(16) 0.90313(14) 0.0148(6) Uani 1 1 d .
C2 C 0.3890(3) 0.81725(17) 0.91192(14) 0.0171(6) Uani 1 1 d .
C3 C 0.4349(3) 0.83775(18) 0.97404(15) 0.0216(6) Uani 1 1 d .
H3 H 0.4810 0.8853 0.9800 0.026 Uiso 1 1 calc R
C4 C 0.4155(3) 0.79123(18) 1.02680(15) 0.0223(7) Uani 1 1 d .
H4 H 0.4475 0.8065 1.0685 0.027 Uiso 1 1 calc R
C5 C 0.3487(3) 0.72186(18) 1.01816(15) 0.0213(6) Uani 1 1 d .
H5 H 0.3343 0.6899 1.0546 0.026 Uiso 1 1 calc R
C6 C 0.3020(3) 0.69760(16) 0.95738(14) 0.0169(6) Uani 1 1 d .
C7 C 0.4088(3) 0.87323(17) 0.85717(15) 0.0197(6) Uani 1 1 d .
H7 H 0.3930 0.8456 0.8154 0.024 Uiso 1 1 calc R
C8 C 0.5595(4) 0.9085(2) 0.85507(18) 0.0315(8) Uani 1 1 d .
H8A H 0.5709 0.9374 0.8148 0.047 Uiso 1 1 calc GR
H8B H 0.6321 0.8683 0.8569 0.047 Uiso 1 1 calc GR
H8C H 0.5718 0.9425 0.8922 0.047 Uiso 1 1 calc GR
C9 C 0.2955(4) 0.93677(18) 0.86192(17) 0.0284(7) Uani 1 1 d .
H9A H 0.3068 0.9716 0.8252 0.043 Uiso 1 1 calc GR
H9B H 0.3088 0.9647 0.9026 0.043 Uiso 1 1 calc GR
H9C H 0.1989 0.9145 0.8610 0.043 Uiso 1 1 calc GR
C10 C 0.2339(3) 0.61967(17) 0.95397(15) 0.0220(7) Uani 1 1 d .
H10 H 0.2043 0.6098 0.9081 0.026 Uiso 1 1 calc R
C11 C 0.3396(4) 0.5574(2) 0.97478(19) 0.0354(8) Uani 1 1 d .
H11A H 0.2957 0.5076 0.9678 0.053 Uiso 1 1 calc GR
H11B H 0.3629 0.5636 1.0208 0.053 Uiso 1 1 calc GR
H11C H 0.4279 0.5614 0.9490 0.053 Uiso 1 1 calc GR
C12 C 0.0988(4) 0.6156(2) 0.99733(17) 0.0327(8) Uani 1 1 d .
H12A H 0.0491 0.5674 0.9900 0.049 Uiso 1 1 calc GR
H12B H 0.0341 0.6577 0.9866 0.049 Uiso 1 1 calc GR
H12C H 0.1274 0.6193 1.0429 0.049 Uiso 1 1 calc GR
C13 C 0.0957(3) 0.81520(16) 0.76144(14) 0.0171(6) Uani 1 1 d .
C14 C -0.0389(3) 0.85115(18) 0.76183(15) 0.0206(6) Uani 1 1 d .
H14 H -0.1156 0.8302 0.7864 0.025 Uiso 1 1 calc R
C15 C -0.0608(4) 0.91716(19) 0.72661(16) 0.0263(7) Uani 1 1 d .
H15 H -0.1519 0.9415 0.7278 0.032 Uiso 1 1 calc R
C16 C 0.0492(4) 0.94769(18) 0.68977(16) 0.0266(7) Uani 1 1 d .
H16 H 0.0341 0.9934 0.6664 0.032 Uiso 1 1 calc R
C17 C 0.1817(4) 0.91146(18) 0.68700(15) 0.0241(7) Uani 1 1 d .
H17 H 0.2565 0.9316 0.6608 0.029 Uiso 1 1 calc R
C18 C 0.2050(3) 0.84542(18) 0.72277(14) 0.0209(6) Uani 1 1 d .
H18 H 0.2959 0.8208 0.7208 0.025 Uiso 1 1 calc R
C19 C -0.0209(3) 0.71707(17) 0.85999(14) 0.0170(6) Uani 1 1 d .
C20 C -0.0574(3) 0.77612(18) 0.90192(15) 0.0215(6) Uani 1 1 d .
H20 H -0.0005 0.8209 0.9029 0.026 Uiso 1 1 calc R
C21 C -0.1760(4) 0.7698(2) 0.94203(16) 0.0283(7) Uani 1 1 d .
H21 H -0.2007 0.8105 0.9701 0.034 Uiso 1 1 calc R
C22 C -0.2584(4) 0.7051(2) 0.94151(16) 0.0294(8) Uani 1 1 d .
H22 H -0.3411 0.7016 0.9684 0.035 Uiso 1 1 calc R
C23 C -0.2208(4) 0.6450(2) 0.90161(16) 0.0277(7) Uani 1 1 d .
H23 H -0.2760 0.5997 0.9022 0.033 Uiso 1 1 calc R
C24 C -0.1029(3) 0.65093(18) 0.86086(15) 0.0220(7) Uani 1 1 d .
H24 H -0.0778 0.6097 0.8334 0.026 Uiso 1 1 calc R
C25 C 0.5893(4) 0.7340(2) 0.76622(17) 0.0291(7) Uani 1 1 d .
H25A H 0.5579 0.7793 0.7426 0.044 Uiso 1 1 calc GR
H25B H 0.6619 0.7070 0.7406 0.044 Uiso 1 1 calc GR
H25C H 0.6308 0.7490 0.8080 0.044 Uiso 1 1 calc GR
C26 C 0.4714(4) 0.56254(18) 0.8109(2) 0.0334(8) Uani 1 1 d .
H26A H 0.3842 0.5313 0.8115 0.050 Uiso 1 1 calc GR
H26B H 0.5123 0.5649 0.8547 0.050 Uiso 1 1 calc GR
H26C H 0.5419 0.5401 0.7813 0.050 Uiso 1 1 calc GR
C27 C 0.2746(4) 0.65601(19) 0.71028(15) 0.0230(7) Uani 1 1 d .
H27A H 0.2802 0.6996 0.6802 0.028 Uiso 1 1 calc R
H27B H 0.2916 0.6089 0.6854 0.028 Uiso 1 1 calc R
C28 C 0.1253(3) 0.65336(17) 0.74321(14) 0.0184(6) Uani 1 1 d .
H28 H 0.1182 0.6036 0.7662 0.022 Uiso 1 1 calc R
C29 C -0.0056(4) 0.65895(18) 0.69748(15) 0.0225(7) Uani 1 1 d .
H29A H -0.0936 0.6679 0.7234 0.027 Uiso 1 1 calc R
H29B H 0.0072 0.7027 0.6679 0.027 Uiso 1 1 calc R
C30 C -0.0244(4) 0.5868(2) 0.65760(18) 0.0348(8) Uani 1 1 d .
H30A H -0.0512 0.5449 0.6872 0.042 Uiso 1 1 calc R
H30B H 0.0694 0.5737 0.6378 0.042 Uiso 1 1 calc R
C31 C -0.1375(5) 0.5919(3) 0.6038(2) 0.0499(11) Uani 1 1 d .
H31A H -0.1121 0.6348 0.5751 0.060 Uiso 1 1 calc R
H31B H -0.1323 0.5450 0.5775 0.060 Uiso 1 1 calc R
C32 C -0.2858(6) 0.6019(4) 0.6254(3) 0.083(2) Uani 1 1 d .
H32A H -0.3511 0.5949 0.5886 0.124 Uiso 1 1 calc GR
H32B H -0.2979 0.6531 0.6430 0.124 Uiso 1 1 calc GR
H32C H -0.3080 0.5644 0.6590 0.124 Uiso 1 1 calc GR
C33 C 0.5326(5) 0.8300(2) 0.5949(2) 0.0424(10) Uani 1 1 d .
H33 H 0.4910 0.7866 0.6147 0.051 Uiso 1 1 calc R
C34 C 0.6719(5) 0.8507(2) 0.60973(18) 0.0379(9) Uani 1 1 d .
H34 H 0.7261 0.8218 0.6400 0.045 Uiso 1 1 calc R
C35 C 0.7323(4) 0.9136(2) 0.58024(17) 0.0299(7) Uani 1 1 d .
H35 H 0.8286 0.9277 0.5900 0.036 Uiso 1 1 calc R
C36 C 0.6535(4) 0.9558(2) 0.53696(17) 0.0321(8) Uani 1 1 d .
H36 H 0.6949 0.9994 0.5173 0.039 Uiso 1 1 calc R
C37 C 0.5133(4) 0.9349(2) 0.52192(19) 0.0352(8) Uani 1 1 d .
H37 H 0.4594 0.9638 0.4916 0.042 Uiso 1 1 calc R
C38 C 0.4527(4) 0.8727(3) 0.5509(2) 0.0415(10) Uani 1 1 d .
H38 H 0.3565 0.8586 0.5409 0.050 Uiso 1 1 calc R

loop_
_atom_site_aniso_label
_atom_site_aniso_U_11
_atom_site_aniso_U_22
_atom_site_aniso_U_33
_atom_site_aniso_U_23
_atom_site_aniso_U_13
_atom_site_aniso_U_12
P1 0.0125(3) 0.0160(3) 0.0140(3) -0.0004(3) -0.0008(3) 0.0010(3)
Al1 0.0151(4) 0.0223(4) 0.0201(4) -0.0031(3) -0.0007(4) 0.0040(4)
N1 0.0137(12) 0.0182(12) 0.0147(12) 0.0002(9) -0.0017(9) 0.0001(10)
C1 0.0108(13) 0.0163(14) 0.0173(14) -0.0023(11) -0.0012(11) 0.0020(10)
C2 0.0122(14) 0.0180(14) 0.0211(15) -0.0006(11) 0.0008(11) 0.0034(11)
C3 0.0185(15) 0.0185(15) 0.0278(17) -0.0069(12) -0.0020(13) -0.0016(13)
C4 0.0235(17) 0.0250(16) 0.0185(15) -0.0065(12) -0.0045(12) 0.0020(13)
C5 0.0205(16) 0.0256(16) 0.0177(15) 0.0020(12) 0.0005(12) 0.0035(13)
C6 0.0126(14) 0.0190(14) 0.0192(14) -0.0009(11) -0.0008(11) 0.0025(11)
C7 0.0206(15) 0.0184(14) 0.0202(14) 0.0006(11) -0.0001(12) -0.0027(12)
C8 0.0280(19) 0.0323(18) 0.0343(19) 0.0076(15) -0.0001(15) -0.0095(15)
C9 0.035(2) 0.0197(16) 0.0308(18) 0.0019(13) -0.0016(15) 0.0044(14)
C10 0.0254(17) 0.0198(15) 0.0209(15) 0.0024(12) -0.0073(13) -0.0044(13)
C11 0.046(2) 0.0198(17) 0.040(2) 0.0017(14) -0.0095(17) 0.0020(16)
C12 0.0289(19) 0.038(2) 0.0308(19) 0.0149(15) -0.0045(15) -0.0109(16)
C13 0.0183(15) 0.0167(14) 0.0162(14) 0.0019(10) -0.0026(11) 0.0010(12)
C14 0.0181(15) 0.0231(15) 0.0206(14) 0.0006(11) -0.0033(12) 0.0021(12)
C15 0.0260(18) 0.0283(18) 0.0248(17) 0.0023(13) -0.0047(13) 0.0088(14)
C16 0.039(2) 0.0184(15) 0.0227(16) 0.0045(12) -0.0076(14) 0.0011(14)
C17 0.0261(17) 0.0256(16) 0.0206(15) 0.0051(12) -0.0008(13) -0.0072(14)
C18 0.0189(16) 0.0245(15) 0.0192(15) 0.0008(12) -0.0013(12) 0.0006(13)
C19 0.0151(14) 0.0218(14) 0.0142(13) 0.0024(11) -0.0016(11) 0.0027(12)
C20 0.0216(16) 0.0224(15) 0.0205(15) -0.0010(12) -0.0002(13) -0.0001(13)
C21 0.0278(18) 0.0372(19) 0.0199(16) -0.0009(14) 0.0039(13) 0.0087(15)
C22 0.0172(16) 0.046(2) 0.0245(17) 0.0128(15) 0.0030(13) 0.0013(15)
C23 0.0186(17) 0.0338(18) 0.0307(18) 0.0103(14) -0.0028(14) -0.0054(14)
C24 0.0225(16) 0.0222(15) 0.0212(15) 0.0039(12) -0.0037(13) -0.0016(12)
C25 0.0182(16) 0.0332(18) 0.036(2) 0.0022(15) 0.0036(14) 0.0050(14)
C26 0.0341(19) 0.0258(16) 0.040(2) -0.0029(16) -0.0049(17) 0.0081(14)
C27 0.0193(16) 0.0290(16) 0.0206(15) -0.0049(12) 0.0007(12) 0.0044(13)
C28 0.0206(15) 0.0183(14) 0.0163(14) -0.0051(11) -0.0019(12) 0.0006(12)
C29 0.0209(16) 0.0275(16) 0.0191(15) -0.0025(12) -0.0048(12) 0.0010(13)
C30 0.035(2) 0.039(2) 0.0306(19) -0.0132(15) -0.0104(16) -0.0017(16)
C31 0.044(3) 0.063(3) 0.042(2) -0.017(2) -0.0104(19) -0.011(2)
C32 0.039(3) 0.133(6) 0.078(4) -0.051(4) -0.017(3) 0.001(3)
C33 0.048(3) 0.040(2) 0.040(2) 0.0038(17) 0.0122(19) -0.0154(19)
C34 0.047(2) 0.039(2) 0.0276(19) 0.0013(15) -0.0017(17) 0.0041(18)
C35 0.0267(17) 0.0363(19) 0.0267(17) -0.0049(14) -0.0029(14) -0.0020(15)
C36 0.0348(19) 0.0304(19) 0.0311(18) -0.0017(14) 0.0020(15) -0.0013(15)
C37 0.031(2) 0.038(2) 0.037(2) -0.0034(15) -0.0049(16) 0.0041(17)
C38 0.026(2) 0.053(3) 0.046(2) -0.0110(19) 0.0026(17) -0.0038(18)

loop_
_atom_type_symbol
_atom_type_description
_atom_type_scat_dispersion_real
_atom_type_scat_dispersion_imag
_atom_type_scat_source
C C 0.0033 0.0016 'International Tables Vol C Tables 4.2.6.8 and 6.1.1.4'
H H 0.0000 0.0000 'International Tables Vol C Tables 4.2.6.8 and 6.1.1.4'
Al Al 0.0645 0.0514 'International Tables Vol C Tables 4.2.6.8 and 6.1.1.4'
N N 0.0061 0.0033 'International Tables Vol C Tables 4.2.6.8 and 6.1.1.4'
P P 0.1023 0.0942 'International Tables Vol C Tables 4.2.6.8 and 6.1.1.4'

loop_
_geom_angle_atom_site_label_1
_geom_angle_atom_site_label_2
_geom_angle_atom_site_label_3
_geom_angle
N1 P1 C13 115.53(13)
N1 P1 C19 114.44(13)
N1 P1 C28 104.74(13)
C19 P1 C13 105.44(14)
C19 P1 C28 111.19(14)
C28 P1 C13 105.20(14)
N1 Al1 C25 108.56(13)
N1 Al1 C26 113.36(14)
N1 Al1 C27 92.29(11)
C25 Al1 C26 115.00(15)
C25 Al1 C27 118.55(15)
C26 Al1 C27 107.07(15)
P1 N1 Al1 111.24(13)
C1 N1 P1 125.3(2)
C1 N1 Al1 123.41(19)
C2 C1 N1 120.3(2)
C6 C1 N1 120.3(2)
C6 C1 C2 119.2(3)
C1 C2 C7 122.6(3)
C3 C2 C1 118.8(3)
C3 C2 C7 118.6(3)
C4 C3 C2 122.1(3)
C3 C4 C5 119.0(3)
C4 C5 C6 121.8(3)
C1 C6 C10 124.1(3)
C5 C6 C1 119.2(3)
C5 C6 C10 116.8(3)
C2 C7 C8 113.4(3)
C2 C7 C9 110.1(3)
C8 C7 C9 109.3(3)
C6 C10 C11 111.6(3)
C6 C10 C12 110.8(3)
C11 C10 C12 109.0(3)
C14 C13 P1 122.1(2)
C18 C13 P1 119.1(2)
C18 C13 C14 118.6(3)
C15 C14 C13 120.5(3)
C16 C15 C14 120.4(3)
C15 C16 C17 119.9(3)
C16 C17 C18 120.0(3)
C17 C18 C13 120.5(3)
C20 C19 P1 120.4(2)
C24 C19 P1 120.7(2)
C24 C19 C20 118.9(3)
C21 C20 C19 120.3(3)
C22 C21 C20 120.4(3)
C21 C22 C23 119.9(3)
C24 C23 C22 120.2(3)
C23 C24 C19 120.2(3)
C28 C27 Al1 107.2(2)
C27 C28 P1 105.9(2)
C29 C28 P1 113.2(2)
C29 C28 C27 115.9(3)
C30 C29 C28 111.5(3)
C29 C30 C31 114.9(3)
C32 C31 C30 115.7(4)
C34 C33 C38 120.2(4)
C33 C34 C35 119.6(4)
C36 C35 C34 120.2(4)
C35 C36 C37 120.1(4)
C38 C37 C36 120.0(4)
C37 C38 C33 119.8(4)

loop_
_geom_bond_atom_site_label_1
_geom_bond_atom_site_label_2
_geom_bond_distance
P1 N1 1.622(2)
P1 C13 1.821(3)
P1 C19 1.800(3)
P1 C28 1.819(3)
Al1 N1 1.974(3)
Al1 C25 1.976(4)
Al1 C26 1.990(3)
Al1 C27 2.015(3)
N1 C1 1.449(4)
C1 C2 1.421(4)
C1 C6 1.415(4)
C2 C3 1.398(4)
C2 C7 1.512(4)
C3 C4 1.375(5)
C4 C5 1.383(5)
C5 C6 1.395(4)
C6 C10 1.515(4)
C7 C8 1.533(5)
C7 C9 1.540(4)
C10 C11 1.534(5)
C10 C12 1.543(5)
C13 C14 1.402(4)
C13 C18 1.398(4)
C14 C15 1.387(4)
C15 C16 1.383(5)
C16 C17 1.388(5)
C17 C18 1.396(4)
C19 C20 1.395(4)
C19 C24 1.393(4)
C20 C21 1.383(5)
C21 C22 1.374(5)
C22 C23 1.387(5)
C23 C24 1.385(5)
C27 C28 1.545(4)
C28 C29 1.543(4)
C29 C30 1.525(5)
C30 C31 1.532(5)
C31 C32 1.459(7)
C33 C34 1.378(6)
C33 C38 1.394(6)
C34 C35 1.386(5)
C35 C36 1.374(5)
C36 C37 1.389(5)
C37 C38 1.371(6)
